data_7004430
loop_
_publ_author_name
'Rios, Daniel'
'Olmstead, Marilyn M.'
'Balch, Alan L.'

_publ_section_title
;
 Colorless, non-luminescent; colorless, luminescent; and yellow,
 luminescent crystals of the cation [Au{C(NHCH3)(NHCH2CH2OH)}2]+. The
 roles of anions and hydrogen bonding in determining the aggregation of
 two-coordinate gold(i) cations
;
_journal_issue 31
_journal_name_full 'Dalton Transactions'
_journal_page_first 4157
_journal_page_last 4164
_journal_paper_doi 10.1039/b806878j
_journal_year 2008
_chemical_formula_moiety '3(C8 H20 Au N4 O2), 2(F6 P), Cl, (H2O)2'
_chemical_formula_sum 'C24 H64 Au3 Cl F12 N12 O8 P2'
_chemical_formula_weight 1565.15
_chemical_name_common '[Au{C(NHCH3)(NHCH2CH2OH)}2]3(PF6)2Cl.(H2O)2'
_chemical_name_systematic
;
?
;
_space_group_IT_number 14
_symmetry_cell_setting monoclinic
_symmetry_space_group_name_Hall '-P 2yn'
_symmetry_space_group_name_H-M 'P 1 21/n 1'
_atom_sites_solution_hydrogens geom
_atom_sites_solution_primary direct
_atom_sites_solution_secondary difmap
_audit_creation_method SHELXL-97
_cell_angle_alpha 90.00
_cell_angle_beta 91.087(2)
_cell_angle_gamma 90.00
_cell_formula_units_Z 4
_cell_length_a 9.3313(15)
_cell_length_b 20.479(3)
_cell_length_c 24.237(4)
_cell_measurement_reflns_used 1025
_cell_measurement_temperature 90(2)
_cell_measurement_theta_max 30.438
_cell_measurement_theta_min 2.525
_cell_volume 4630.8(13)
_computing_cell_refinement 'SAINT (Bruker, 2007)'
_computing_data_collection 'Apex2 (Bruker, 2007)'
_computing_data_reduction 'SAINT (Bruker, 2007)'
_computing_molecular_graphics 'SHELXTL 5.1, XP (Sheldrick, 1994)'
_computing_publication_material 'SHELXL-97 (Sheldrick, 2008)'
_computing_structure_refinement 'SHELXL-97 (Sheldrick, 2008)'
_computing_structure_solution 'SHELXS-97 (Sheldrick, 2008)'
_diffrn_ambient_temperature 90(2)
_diffrn_detector_area_resol_mean 8.3
_diffrn_measured_fraction_theta_full 0.948
_diffrn_measured_fraction_theta_max 0.948
_diffrn_measurement_device_type 'Bruker SMART 1000'
_diffrn_measurement_method \w
_diffrn_radiation_monochromator graphite
_diffrn_radiation_source 'fine-focus sealed tube'
_diffrn_radiation_type MoK\a
_diffrn_radiation_wavelength 0.71073
_diffrn_reflns_av_R_equivalents 0.0655
_diffrn_reflns_av_sigmaI/netI 0.0837
_diffrn_reflns_limit_h_max 12
_diffrn_reflns_limit_h_min -12
_diffrn_reflns_limit_k_max 26
_diffrn_reflns_limit_k_min 0
_diffrn_reflns_limit_l_max 31
_diffrn_reflns_limit_l_min 0
_diffrn_reflns_number 14052
_diffrn_reflns_theta_full 27.53
_diffrn_reflns_theta_max 27.50
_diffrn_reflns_theta_min 2.60
_diffrn_standards_number 0
_exptl_absorpt_coefficient_mu 9.708
_exptl_absorpt_correction_T_max 0.679
_exptl_absorpt_correction_T_min 0.446
_exptl_absorpt_correction_type multi-scan
_exptl_absorpt_process_details 'TWINABS (Sheldrick, 1996)'
_exptl_crystal_colour yellow/green
_exptl_crystal_density_diffrn 2.216
_exptl_crystal_density_method 'not measured'
_exptl_crystal_description needle
_exptl_crystal_F_000 2944
_exptl_crystal_size_max 0.24
_exptl_crystal_size_mid 0.05
_exptl_crystal_size_min 0.04
_refine_diff_density_max 2.885
_refine_diff_density_min -2.290
_refine_diff_density_rms 0.265
_refine_ls_extinction_method none
_refine_ls_goodness_of_fit_ref 1.053
_refine_ls_hydrogen_treatment constr
_refine_ls_matrix_type full
_refine_ls_number_parameters 436
_refine_ls_number_reflns 14054
_refine_ls_number_restraints 0
_refine_ls_restrained_S_all 1.053
_refine_ls_R_factor_all 0.1045
_refine_ls_R_factor_gt 0.0643
_refine_ls_shift/su_max 0.001
_refine_ls_shift/su_mean 0.000
_refine_ls_structure_factor_coef Fsqd
_refine_ls_weighting_details 'calc w=1/[\s^2^(Fo^2^)+(0.0418P)^2^+80.1147P] where P=(Fo^2^+2Fc^2^)/3'
_refine_ls_weighting_scheme calc
_refine_ls_wR_factor_gt 0.1298
_refine_ls_wR_factor_ref 0.1463
_reflns_number_gt 9832
_reflns_number_total 14210
_reflns_threshold_expression >2sigma(I)
_cod_data_source_file b806878j.txt
_cod_data_source_block dr85
_cod_original_cell_volume 4630.7(13)
_cod_original_sg_symbol_H-M 'P 21/n'
_cod_database_code 7004430

loop_
_symmetry_equiv_pos_as_xyz
'x, y, z'
'-x+1/2, y+1/2, -z+1/2'
'-x, -y, -z'
'x-1/2, -y-1/2, z-1/2'

loop_
_atom_site_label
_atom_site_type_symbol
_atom_site_fract_x
_atom_site_fract_y
_atom_site_fract_z
_atom_site_U_iso_or_equiv
_atom_site_adp_type
_atom_site_occupancy
_atom_site_symmetry_multiplicity
_atom_site_calc_flag
_atom_site_refinement_flags
_atom_site_disorder_assembly
_atom_site_disorder_group
Au1 Au 0.07489(5) 0.74402(2) 0.130843(17) 0.01834(11) Uani 1 1 d . . .
Au2 Au 0.40809(4) 0.75872(2) 0.136935(18) 0.01881(11) Uani 1 1 d . . .
Au3 Au 0.74049(4) 0.76130(2) 0.123909(18) 0.01778(11) Uani 1 1 d . . .
P1 P 0.1913(4) 0.61725(17) 0.39425(13) 0.0229(7) Uani 1 1 d . . .
P2 P 0.0825(4) 0.41272(17) 0.12011(13) 0.0236(7) Uani 1 1 d . . .
Cl1 Cl 0.5963(3) 0.54374(15) 0.30889(13) 0.0234(6) Uani 1 1 d . . .
F1 F 0.2785(8) 0.6844(4) 0.3935(3) 0.0331(18) Uani 1 1 d . . .
F2 F 0.2303(8) 0.6061(4) 0.3311(3) 0.0285(17) Uani 1 1 d . . .
F3 F 0.3315(9) 0.5790(4) 0.4135(3) 0.039(2) Uani 1 1 d . . .
F4 F 0.0987(9) 0.5506(4) 0.3932(3) 0.0358(19) Uani 1 1 d . . .
F5 F 0.1498(8) 0.6300(4) 0.4567(3) 0.0327(18) Uani 1 1 d . . .
F6 F 0.0493(8) 0.6561(4) 0.3732(3) 0.0358(19) Uani 1 1 d . . .
F7 F 0.0793(10) 0.4364(6) 0.0582(4) 0.071(4) Uani 1 1 d . . .
F8 F 0.0820(13) 0.4863(5) 0.1379(6) 0.086(4) Uani 1 1 d . . .
F9 F -0.0912(9) 0.4100(6) 0.1211(4) 0.063(3) Uani 1 1 d . . .
F10 F 0.0854(10) 0.3883(5) 0.1818(3) 0.056(3) Uani 1 1 d . . .
F11 F 0.0838(11) 0.3398(5) 0.1015(4) 0.064(3) Uani 1 1 d . . .
F12 F 0.2536(9) 0.4158(5) 0.1201(4) 0.058(3) Uani 1 1 d . . .
O1 O -0.1951(9) 0.6096(5) 0.2345(4) 0.027(2) Uani 1 1 d . . .
H1B H -0.2055 0.6449 0.2516 0.040 Uiso 1 1 calc R . .
O2 O 0.3626(9) 0.6011(4) 0.0310(3) 0.0229(19) Uani 1 1 d . . .
H2A H 0.4159 0.5684 0.0355 0.034 Uiso 1 1 calc R . .
O3 O 0.7141(11) 0.7298(5) 0.2841(5) 0.048(3) Uani 1 1 d . . .
H3C H 0.7680 0.7527 0.3044 0.071 Uiso 1 1 calc R . .
O4 O 0.1100(8) 0.9278(4) 0.1899(3) 0.0202(18) Uani 1 1 d . . .
H4A H 0.0514 0.9589 0.1899 0.030 Uiso 1 1 calc R . .
O5 O 0.4371(11) 0.7201(6) -0.0141(4) 0.054(3) Uani 1 1 d . . .
H5E H 0.3657 0.7153 -0.0354 0.081 Uiso 1 1 calc R . .
O6 O 1.0343(9) 0.9166(5) 0.0727(4) 0.035(2) Uani 1 1 d . . .
H6B H 1.0573 0.9197 0.1062 0.053 Uiso 1 1 calc R . .
O7 O 0.434(2) 0.4650(9) 0.0334(8) 0.115(6) Uiso 1 1 d . . .
O8 O -0.271(3) 0.3031(12) 0.1110(9) 0.149(8) Uiso 1 1 d . . .
N1 N 0.0766(10) 0.7996(5) 0.2429(4) 0.022(2) Uani 1 1 d . . .
H1A H 0.0851 0.8358 0.2236 0.027 Uiso 1 1 calc R . .
N2 N 0.0608(10) 0.6891(5) 0.2457(4) 0.020(2) Uani 1 1 d . . .
H2B H 0.0563 0.6930 0.2818 0.024 Uiso 1 1 calc R . .
N3 N 0.0693(11) 0.7983(6) 0.0182(4) 0.029(3) Uani 1 1 d . . .
H3D H 0.0481 0.8341 0.0364 0.034 Uiso 1 1 calc R . .
N4 N 0.1037(11) 0.6882(7) 0.0180(5) 0.036(3) Uani 1 1 d . . .
H4B H 0.1128 0.6920 -0.0179 0.043 Uiso 1 1 calc R . .
N5 N 0.4146(10) 0.6153(5) 0.1501(4) 0.023(2) Uani 1 1 d . . .
H5A H 0.3961 0.6176 0.1144 0.027 Uiso 1 1 calc R . .
N6 N 0.4540(10) 0.6677(5) 0.2316(4) 0.022(2) Uani 1 1 d . . .
H6A H 0.4710 0.6288 0.2457 0.026 Uiso 1 1 calc R . .
N7 N 0.3928(11) 0.8518(5) 0.0434(4) 0.023(2) Uani 1 1 d . . .
H7A H 0.4124 0.8159 0.0250 0.027 Uiso 1 1 calc R . .
N8 N 0.3676(10) 0.9020(5) 0.1258(4) 0.021(2) Uani 1 1 d . . .
H8A H 0.3573 0.9387 0.1072 0.025 Uiso 1 1 calc R . .
N9 N 0.7521(10) 0.6189(5) 0.1161(4) 0.020(2) Uani 1 1 d . . .
H9D H 0.7700 0.6244 0.1516 0.024 Uiso 1 1 calc R . .
N10 N 0.7100(11) 0.6630(5) 0.0326(4) 0.024(2) Uani 1 1 d . . .
H10A H 0.7054 0.6225 0.0204 0.028 Uiso 1 1 calc R . .
N11 N 0.7454(11) 0.8481(5) 0.2194(5) 0.024(2) Uani 1 1 d . . .
H11C H 0.7310 0.8097 0.2347 0.029 Uiso 1 1 calc R . .
N12 N 0.7706(11) 0.9053(5) 0.1405(4) 0.020(2) Uani 1 1 d . . .
H12C H 0.7827 0.9397 0.1619 0.024 Uiso 1 1 calc R . .
C1 C 0.0720(14) 0.8066(7) 0.3030(5) 0.028(3) Uiso 1 1 d . . .
H1C H 0.0922 0.8521 0.3132 0.042 Uiso 1 1 calc R . .
H1D H 0.1442 0.7781 0.3203 0.042 Uiso 1 1 calc R . .
H1E H -0.0233 0.7945 0.3158 0.042 Uiso 1 1 calc R . .
C2 C 0.0692(12) 0.7442(6) 0.2145(4) 0.016(2) Uiso 1 1 d . . .
C3 C 0.0591(13) 0.6242(6) 0.2215(5) 0.019(2) Uiso 1 1 d . . .
H3A H 0.1536 0.6031 0.2277 0.023 Uiso 1 1 calc R . .
H3B H 0.0414 0.6275 0.1812 0.023 Uiso 1 1 calc R . .
C4 C -0.0561(13) 0.5831(6) 0.2469(5) 0.022(3) Uiso 1 1 d . . .
H4C H -0.0503 0.5379 0.2326 0.027 Uiso 1 1 calc R . .
H4D H -0.0408 0.5815 0.2875 0.027 Uiso 1 1 calc R . .
C5 C 0.0828(16) 0.8036(7) -0.0414(6) 0.038(4) Uiso 1 1 d . . .
H5B H 0.0713 0.8493 -0.0525 0.057 Uiso 1 1 calc R . .
H5C H 0.0085 0.7770 -0.0596 0.057 Uiso 1 1 calc R . .
H5D H 0.1776 0.7880 -0.0521 0.057 Uiso 1 1 calc R . .
C6 C 0.0865(12) 0.7437(6) 0.0475(4) 0.020(2) Uiso 1 1 d . . .
C7 C 0.1083(14) 0.6226(6) 0.0415(6) 0.028(3) Uiso 1 1 d . . .
H7B H 0.0133 0.6017 0.0362 0.034 Uiso 1 1 calc R . .
H7C H 0.1283 0.6257 0.0817 0.034 Uiso 1 1 calc R . .
C8 C 0.2218(14) 0.5801(7) 0.0154(6) 0.030(3) Uiso 1 1 d . . .
H8B H 0.2083 0.5342 0.0270 0.036 Uiso 1 1 calc R . .
H8C H 0.2105 0.5819 -0.0253 0.036 Uiso 1 1 calc R . .
C9 C 0.4288(13) 0.5499(6) 0.1735(5) 0.022(3) Uiso 1 1 d . . .
H9A H 0.4112 0.5173 0.1446 0.033 Uiso 1 1 calc R . .
H9B H 0.3589 0.5442 0.2028 0.033 Uiso 1 1 calc R . .
H9C H 0.5259 0.5442 0.1889 0.033 Uiso 1 1 calc R . .
C10 C 0.4264(13) 0.6709(6) 0.1765(5) 0.020(2) Uiso 1 1 d . . .
C11 C 0.4581(14) 0.7232(6) 0.2696(5) 0.027(3) Uiso 1 1 d . . .
H11A H 0.3673 0.7245 0.2901 0.033 Uiso 1 1 calc R . .
H11B H 0.4645 0.7641 0.2479 0.033 Uiso 1 1 calc R . .
C12 C 0.5806(15) 0.7207(8) 0.3101(6) 0.037(3) Uiso 1 1 d . . .
H12A H 0.5681 0.7552 0.3382 0.045 Uiso 1 1 calc R . .
H12B H 0.5806 0.6780 0.3291 0.045 Uiso 1 1 calc R . .
C13 C 0.3704(14) 0.9117(6) 0.0118(5) 0.029(3) Uiso 1 1 d . . .
H13A H 0.3793 0.9023 -0.0277 0.043 Uiso 1 1 calc R . .
H13B H 0.4424 0.9441 0.0230 0.043 Uiso 1 1 calc R . .
H13C H 0.2744 0.9288 0.0188 0.043 Uiso 1 1 calc R . .
C14 C 0.3856(13) 0.8480(6) 0.0979(5) 0.020(2) Uiso 1 1 d . . .
C15 C 0.3636(14) 0.9048(6) 0.1863(5) 0.026(3) Uiso 1 1 d . . .
H15A H 0.4585 0.9187 0.2010 0.031 Uiso 1 1 calc R . .
H15B H 0.3436 0.8606 0.2010 0.031 Uiso 1 1 calc R . .
C16 C 0.2508(13) 0.9515(6) 0.2057(5) 0.024(3) Uiso 1 1 d . . .
H16A H 0.2578 0.9560 0.2463 0.029 Uiso 1 1 calc R . .
H16B H 0.2665 0.9950 0.1891 0.029 Uiso 1 1 calc R . .
C17 C 0.7477(14) 0.5515(6) 0.0954(5) 0.025(3) Uiso 1 1 d . . .
H17A H 0.7735 0.5213 0.1254 0.037 Uiso 1 1 calc R . .
H17B H 0.8158 0.5467 0.0654 0.037 Uiso 1 1 calc R . .
H17C H 0.6508 0.5414 0.0816 0.037 Uiso 1 1 calc R . .
C18 C 0.7313(12) 0.6724(5) 0.0859(5) 0.016(2) Uiso 1 1 d . . .
C19 C 0.6936(13) 0.7165(6) -0.0076(5) 0.021(3) Uiso 1 1 d . . .
H19A H 0.7801 0.7183 -0.0306 0.025 Uiso 1 1 calc R . .
H19B H 0.6871 0.7584 0.0126 0.025 Uiso 1 1 calc R . .
C20 C 0.5656(16) 0.7095(8) -0.0442(6) 0.041(4) Uiso 1 1 d . . .
H20A H 0.5707 0.7415 -0.0747 0.049 Uiso 1 1 calc R . .
H20B H 0.5638 0.6652 -0.0604 0.049 Uiso 1 1 calc R . .
C22 C 0.7590(14) 0.9035(6) 0.2568(5) 0.024(3) Uiso 1 1 d . . .
H22A H 0.7540 0.8881 0.2950 0.036 Uiso 1 1 calc R . .
H22B H 0.6810 0.9344 0.2493 0.036 Uiso 1 1 calc R . .
H22C H 0.8513 0.9251 0.2512 0.036 Uiso 1 1 calc R . .
C23 C 0.7524(12) 0.8494(6) 0.1645(5) 0.017(2) Uiso 1 1 d . . .
C24 C 0.7728(14) 0.9163(6) 0.0802(5) 0.025(3) Uiso 1 1 d . . .
H24A H 0.6867 0.9416 0.0690 0.030 Uiso 1 1 calc R . .
H24B H 0.7681 0.8736 0.0612 0.030 Uiso 1 1 calc R . .
C26 C 0.9041(14) 0.9522(7) 0.0622(6) 0.030(3) Uiso 1 1 d . . .
H26A H 0.8952 0.9614 0.0221 0.036 Uiso 1 1 calc R . .
H26B H 0.9095 0.9946 0.0817 0.036 Uiso 1 1 calc R . .

loop_
_atom_site_aniso_label
_atom_site_aniso_U_11
_atom_site_aniso_U_22
_atom_site_aniso_U_33
_atom_site_aniso_U_23
_atom_site_aniso_U_13
_atom_site_aniso_U_12
Au1 0.0110(2) 0.0254(2) 0.01852(19) 0.0031(2) 0.00011(13) -0.00186(19)
Au2 0.0109(2) 0.0226(2) 0.0230(2) 0.0037(2) 0.00168(15) 0.00055(17)
Au3 0.0105(2) 0.0197(2) 0.0232(2) -0.0048(2) 0.00206(15) -0.00192(17)
P1 0.0234(17) 0.0254(18) 0.0201(15) 0.0006(14) 0.0000(13) -0.0004(13)
P2 0.0212(17) 0.0256(17) 0.0239(17) -0.0016(13) -0.0039(14) -0.0002(13)
Cl1 0.0176(14) 0.0181(15) 0.0344(16) 0.0059(12) 0.0021(12) -0.0006(11)
F1 0.030(4) 0.030(4) 0.040(4) -0.006(4) 0.003(3) -0.009(3)
F2 0.031(4) 0.029(4) 0.025(4) 0.002(3) 0.000(3) 0.002(3)
F3 0.033(5) 0.047(5) 0.038(5) 0.010(4) 0.002(4) 0.014(4)
F4 0.042(5) 0.026(4) 0.040(5) -0.004(4) 0.013(4) -0.010(4)
F5 0.032(4) 0.042(5) 0.024(4) 0.001(3) 0.011(3) 0.003(4)
F6 0.025(4) 0.037(5) 0.045(5) -0.008(4) -0.009(4) 0.006(4)
F7 0.049(6) 0.125(10) 0.038(5) 0.027(6) -0.019(5) -0.053(6)
F8 0.090(9) 0.032(6) 0.138(12) -0.020(7) 0.032(8) 0.012(6)
F9 0.015(5) 0.102(9) 0.073(7) 0.043(6) -0.005(4) 0.004(5)
F10 0.049(6) 0.098(8) 0.021(4) 0.009(5) -0.010(4) -0.016(5)
F11 0.069(7) 0.038(5) 0.089(8) -0.028(5) 0.051(6) -0.024(5)
F12 0.018(5) 0.062(6) 0.092(8) 0.027(6) -0.014(5) -0.012(4)
O1 0.012(4) 0.037(5) 0.031(5) 0.005(4) -0.004(4) -0.002(4)
O2 0.016(4) 0.019(4) 0.033(5) -0.003(4) -0.003(4) 0.004(3)
O3 0.047(7) 0.020(5) 0.074(8) -0.003(5) -0.030(6) -0.005(5)
O4 0.014(4) 0.015(4) 0.031(5) -0.003(4) 0.001(3) 0.008(3)
O5 0.029(6) 0.084(9) 0.048(6) 0.028(6) -0.012(5) -0.024(6)
O6 0.016(5) 0.070(8) 0.021(5) -0.002(5) 0.001(4) 0.000(5)
N1 0.018(5) 0.015(5) 0.034(6) 0.002(5) 0.002(5) 0.003(4)
N2 0.014(5) 0.025(6) 0.021(5) 0.005(4) 0.005(4) 0.000(4)
N3 0.013(5) 0.049(8) 0.025(6) 0.011(5) -0.011(4) -0.006(5)
N4 0.012(6) 0.078(10) 0.017(5) -0.005(6) 0.003(4) -0.002(6)
N5 0.017(5) 0.031(6) 0.020(5) -0.002(5) -0.001(4) -0.002(4)
N6 0.019(5) 0.016(5) 0.030(6) 0.004(4) 0.008(4) 0.003(4)
N7 0.022(6) 0.027(6) 0.019(5) -0.001(5) 0.001(4) 0.002(4)
N8 0.012(5) 0.026(6) 0.026(6) 0.006(5) 0.002(4) -0.003(4)
N9 0.009(5) 0.024(5) 0.026(5) -0.006(4) -0.003(4) 0.000(4)
N10 0.024(6) 0.024(6) 0.024(5) -0.002(5) 0.005(4) -0.007(4)
N11 0.019(5) 0.015(5) 0.039(6) 0.002(5) 0.005(5) -0.003(4)
N12 0.017(5) 0.017(5) 0.025(5) -0.004(5) 0.001(4) 0.000(4)

loop_
_atom_type_symbol
_atom_type_description
_atom_type_scat_dispersion_real
_atom_type_scat_dispersion_imag
_atom_type_scat_source
C C 0.0033 0.0016 'International Tables Vol C Tables 4.2.6.8 and 6.1.1.4'
H H 0.0000 0.0000 'International Tables Vol C Tables 4.2.6.8 and 6.1.1.4'
N N 0.0061 0.0033 'International Tables Vol C Tables 4.2.6.8 and 6.1.1.4'
Cl Cl 0.1484 0.1585 'International Tables Vol C Tables 4.2.6.8 and 6.1.1.4'
Au Au -2.0133 8.8022 'International Tables Vol C Tables 4.2.6.8 and 6.1.1.4'
P P 0.1023 0.0942 'International Tables Vol C Tables 4.2.6.8 and 6.1.1.4'
F F 0.0171 0.0103 'International Tables Vol C Tables 4.2.6.8 and 6.1.1.4'
O O 0.0106 0.0060 'International Tables Vol C Tables 4.2.6.8 and 6.1.1.4'

loop_
_geom_angle_atom_site_label_1
_geom_angle_atom_site_label_2
_geom_angle_atom_site_label_3
_geom_angle
_geom_angle_site_symmetry_1
_geom_angle_site_symmetry_3
_geom_angle_publ_flag
C6 Au1 C2 178.4(5) . . ?
C6 Au1 Au2 88.6(3) . . ?
C2 Au1 Au2 89.9(3) . . ?
C6 Au1 Au3 91.1(3) . 1_455 ?
C2 Au1 Au3 90.5(3) . 1_455 ?
Au2 Au1 Au3 167.998(18) . 1_455 ?
C10 Au2 C14 178.8(5) . . ?
C10 Au2 Au3 89.3(3) . . ?
C14 Au2 Au3 91.8(3) . . ?
C10 Au2 Au1 90.7(3) . . ?
C14 Au2 Au1 88.4(3) . . ?
Au3 Au2 Au1 170.35(2) . . ?
C18 Au3 C23 178.1(5) . . ?
C18 Au3 Au2 89.8(3) . . ?
C23 Au3 Au2 90.7(3) . . ?
C18 Au3 Au1 87.5(3) . 1_655 ?
C23 Au3 Au1 91.6(3) . 1_655 ?
Au2 Au3 Au1 168.42(2) . 1_655 ?
F3 P1 F5 90.9(4) . . ?
F3 P1 F2 90.6(4) . . ?
F5 P1 F2 178.4(5) . . ?
F3 P1 F1 90.7(5) . . ?
F5 P1 F1 90.2(4) . . ?
F2 P1 F1 89.2(4) . . ?
F3 P1 F4 91.4(5) . . ?
F5 P1 F4 90.8(4) . . ?
F2 P1 F4 89.8(4) . . ?
F1 P1 F4 177.6(5) . . ?
F3 P1 F6 178.7(5) . . ?
F5 P1 F6 90.4(4) . . ?
F2 P1 F6 88.1(4) . . ?
F1 P1 F6 89.2(4) . . ?
F4 P1 F6 88.6(5) . . ?
F11 P2 F8 179.1(7) . . ?
F11 P2 F7 91.1(6) . . ?
F8 P2 F7 88.1(7) . . ?
F11 P2 F10 88.3(6) . . ?
F8 P2 F10 92.5(7) . . ?
F7 P2 F10 179.4(6) . . ?
F11 P2 F12 91.3(5) . . ?
F8 P2 F12 88.3(6) . . ?
F7 P2 F12 89.3(5) . . ?
F10 P2 F12 90.7(5) . . ?
F11 P2 F9 89.1(6) . . ?
F8 P2 F9 91.2(7) . . ?
F7 P2 F9 91.4(5) . . ?
F10 P2 F9 88.5(5) . . ?
F12 P2 F9 179.1(7) . . ?
C4 O1 H1B 109.5 . . ?
C8 O2 H2A 109.5 . . ?
C12 O3 H3C 109.5 . . ?
C16 O4 H4A 109.5 . . ?
C20 O5 H5E 109.5 . . ?
C26 O6 H6B 109.5 . . ?
C2 N1 C1 126.6(10) . . ?
C2 N1 H1A 116.7 . . ?
C1 N1 H1A 116.7 . . ?
C2 N2 C3 122.3(10) . . ?
C2 N2 H2B 118.8 . . ?
C3 N2 H2B 118.8 . . ?
C6 N3 C5 125.4(12) . . ?
C6 N3 H3D 117.3 . . ?
C5 N3 H3D 117.3 . . ?
C6 N4 C7 124.7(11) . . ?
C6 N4 H4B 117.7 . . ?
C7 N4 H4B 117.7 . . ?
C10 N5 C9 127.0(10) . . ?
C10 N5 H5A 116.5 . . ?
C9 N5 H5A 116.5 . . ?
C10 N6 C11 125.8(10) . . ?
C10 N6 H6A 117.1 . . ?
C11 N6 H6A 117.1 . . ?
C14 N7 C13 124.3(11) . . ?
C14 N7 H7A 117.8 . . ?
C13 N7 H7A 117.8 . . ?
C14 N8 C15 123.7(11) . . ?
C14 N8 H8A 118.1 . . ?
C15 N8 H8A 118.1 . . ?
C18 N9 C17 125.7(10) . . ?
C18 N9 H9D 117.2 . . ?
C17 N9 H9D 117.2 . . ?
C18 N10 C19 123.4(10) . . ?
C18 N10 H10A 118.3 . . ?
C19 N10 H10A 118.3 . . ?
C23 N11 C22 126.9(11) . . ?
C23 N11 H11C 116.6 . . ?
C22 N11 H11C 116.6 . . ?
C23 N12 C24 125.6(11) . . ?
C23 N12 H12C 117.2 . . ?
C24 N12 H12C 117.2 . . ?
N1 C1 H1C 109.5 . . ?
N1 C1 H1D 109.5 . . ?
H1C C1 H1D 109.5 . . ?
N1 C1 H1E 109.5 . . ?
H1C C1 H1E 109.5 . . ?
H1D C1 H1E 109.5 . . ?
N1 C2 N2 115.1(9) . . ?
N1 C2 Au1 121.0(8) . . ?
N2 C2 Au1 123.8(8) . . ?
N2 C3 C4 110.4(10) . . ?
N2 C3 H3A 109.6 . . ?
C4 C3 H3A 109.6 . . ?
N2 C3 H3B 109.6 . . ?
C4 C3 H3B 109.6 . . ?
H3A C3 H3B 108.1 . . ?
O1 C4 C3 110.6(10) . . ?
O1 C4 H4C 109.5 . . ?
C3 C4 H4C 109.5 . . ?
O1 C4 H4D 109.5 . . ?
C3 C4 H4D 109.5 . . ?
H4C C4 H4D 108.1 . . ?
N3 C5 H5B 109.5 . . ?
N3 C5 H5C 109.5 . . ?
H5B C5 H5C 109.5 . . ?
N3 C5 H5D 109.5 . . ?
H5B C5 H5D 109.5 . . ?
H5C C5 H5D 109.5 . . ?
N3 C6 N4 115.8(10) . . ?
N3 C6 Au1 121.4(9) . . ?
N4 C6 Au1 122.6(9) . . ?
N4 C7 C8 112.3(11) . . ?
N4 C7 H7B 109.1 . . ?
C8 C7 H7B 109.1 . . ?
N4 C7 H7C 109.1 . . ?
C8 C7 H7C 109.1 . . ?
H7B C7 H7C 107.9 . . ?
O2 C8 C7 111.2(11) . . ?
O2 C8 H8B 109.4 . . ?
C7 C8 H8B 109.4 . . ?
O2 C8 H8C 109.4 . . ?
C7 C8 H8C 109.4 . . ?
H8B C8 H8C 108.0 . . ?
N5 C9 H9A 109.5 . . ?
N5 C9 H9B 109.5 . . ?
H9A C9 H9B 109.5 . . ?
N5 C9 H9C 109.5 . . ?
H9A C9 H9C 109.5 . . ?
H9B C9 H9C 109.5 . . ?
N5 C10 N6 116.8(11) . . ?
N5 C10 Au2 122.0(9) . . ?
N6 C10 Au2 121.1(9) . . ?
N6 C11 C12 113.4(11) . . ?
N6 C11 H11A 108.9 . . ?
C12 C11 H11A 108.9 . . ?
N6 C11 H11B 108.9 . . ?
C12 C11 H11B 108.9 . . ?
H11A C11 H11B 107.7 . . ?
O3 C12 C11 111.8(11) . . ?
O3 C12 H12A 109.3 . . ?
C11 C12 H12A 109.3 . . ?
O3 C12 H12B 109.3 . . ?
C11 C12 H12B 109.3 . . ?
H12A C12 H12B 107.9 . . ?
N7 C13 H13A 109.5 . . ?
N7 C13 H13B 109.5 . . ?
H13A C13 H13B 109.5 . . ?
N7 C13 H13C 109.5 . . ?
H13A C13 H13C 109.5 . . ?
H13B C13 H13C 109.5 . . ?
N8 C14 N7 118.3(11) . . ?
N8 C14 Au2 121.5(9) . . ?
N7 C14 Au2 120.2(9) . . ?
N8 C15 C16 111.5(10) . . ?
N8 C15 H15A 109.3 . . ?
C16 C15 H15A 109.3 . . ?
N8 C15 H15B 109.3 . . ?
C16 C15 H15B 109.3 . . ?
H15A C15 H15B 108.0 . . ?
O4 C16 C15 110.0(10) . . ?
O4 C16 H16A 109.7 . . ?
C15 C16 H16A 109.7 . . ?
O4 C16 H16B 109.7 . . ?
C15 C16 H16B 109.7 . . ?
H16A C16 H16B 108.2 . . ?
N9 C17 H17A 109.5 . . ?
N9 C17 H17B 109.5 . . ?
H17A C17 H17B 109.5 . . ?
N9 C17 H17C 109.5 . . ?
H17A C17 H17C 109.5 . . ?
H17B C17 H17C 109.5 . . ?
N10 C18 N9 115.9(10) . . ?
N10 C18 Au3 125.3(9) . . ?
N9 C18 Au3 118.8(8) . . ?
N10 C19 C20 113.4(11) . . ?
N10 C19 H19A 108.9 . . ?
C20 C19 H19A 108.9 . . ?
N10 C19 H19B 108.9 . . ?
C20 C19 H19B 108.9 . . ?
H19A C19 H19B 107.7 . . ?
O5 C20 C19 110.8(12) . . ?
O5 C20 H20A 109.5 . . ?
C19 C20 H20A 109.5 . . ?
O5 C20 H20B 109.5 . . ?
C19 C20 H20B 109.5 . . ?
H20A C20 H20B 108.1 . . ?
N11 C22 H22A 109.5 . . ?
N11 C22 H22B 109.5 . . ?
H22A C22 H22B 109.5 . . ?
N11 C22 H22C 109.5 . . ?
H22A C22 H22C 109.5 . . ?
H22B C22 H22C 109.5 . . ?
N12 C23 N11 118.3(11) . . ?
N12 C23 Au3 124.4(9) . . ?
N11 C23 Au3 117.2(8) . . ?
N12 C24 C26 112.9(10) . . ?
N12 C24 H24A 109.0 . . ?
C26 C24 H24A 109.0 . . ?
N12 C24 H24B 109.0 . . ?
C26 C24 H24B 109.0 . . ?
H24A C24 H24B 107.8 . . ?
O6 C26 C24 113.1(11) . . ?
O6 C26 H26A 109.0 . . ?
C24 C26 H26A 109.0 . . ?
O6 C26 H26B 109.0 . . ?
C24 C26 H26B 109.0 . . ?
H26A C26 H26B 107.8 . . ?

loop_
_geom_bond_atom_site_label_1
_geom_bond_atom_site_label_2
_geom_bond_distance
_geom_bond_site_symmetry_2
_geom_bond_publ_flag
Au1 C6 2.024(11) . ?
Au1 C2 2.030(10) . ?
Au1 Au2 3.1244(9) . ?
Au1 Au3 3.1417(8) 1_455 ?
Au2 C10 2.043(12) . ?
Au2 C14 2.067(12) . ?
Au2 Au3 3.1242(7) . ?
Au3 C18 2.041(11) . ?
Au3 C23 2.057(11) . ?
Au3 Au1 3.1417(8) 1_655 ?
P1 F3 1.588(8) . ?
P1 F5 1.592(8) . ?
P1 F2 1.597(8) . ?
P1 F1 1.598(8) . ?
P1 F4 1.616(8) . ?
P1 F6 1.620(8) . ?
P2 F11 1.561(9) . ?
P2 F8 1.567(10) . ?
P2 F7 1.575(9) . ?
P2 F10 1.577(9) . ?
P2 F12 1.598(9) . ?
P2 F9 1.622(9) . ?
O1 C4 1.433(14) . ?
O1 H1B 0.8400 . ?
O2 C8 1.427(15) . ?
O2 H2A 0.8400 . ?
O3 C12 1.419(18) . ?
O3 H3C 0.8400 . ?
O4 C16 1.445(14) . ?
O4 H4A 0.8400 . ?
O5 C20 1.431(18) . ?
O5 H5E 0.8400 . ?
O6 C26 1.436(16) . ?
O6 H6B 0.8400 . ?
N1 C2 1.329(14) . ?
N1 C1 1.466(16) . ?
N1 H1A 0.8800 . ?
N2 C2 1.360(14) . ?
N2 C3 1.453(15) . ?
N2 H2B 0.8800 . ?
N3 C6 1.333(15) . ?
N3 C5 1.456(17) . ?
N3 H3D 0.8800 . ?
N4 C6 1.354(17) . ?
N4 C7 1.461(18) . ?
N4 H4B 0.8800 . ?
N5 C10 1.310(15) . ?
N5 C9 1.459(16) . ?
N5 H5A 0.8800 . ?
N6 C10 1.356(15) . ?
N6 C11 1.464(16) . ?
N6 H6A 0.8800 . ?
N7 C14 1.326(15) . ?
N7 C13 1.458(16) . ?
N7 H7A 0.8800 . ?
N8 C14 1.309(16) . ?
N8 C15 1.470(15) . ?
N8 H8A 0.8800 . ?
N9 C18 1.330(15) . ?
N9 C17 1.471(15) . ?
N9 H9D 0.8800 . ?
N10 C18 1.317(14) . ?
N10 C19 1.473(15) . ?
N10 H10A 0.8800 . ?
N11 C23 1.334(15) . ?
N11 C22 1.454(15) . ?
N11 H11C 0.8800 . ?
N12 C23 1.298(15) . ?
N12 C24 1.477(15) . ?
N12 H12C 0.8800 . ?
C1 H1C 0.9800 . ?
C1 H1D 0.9800 . ?
C1 H1E 0.9800 . ?
C3 C4 1.506(16) . ?
C3 H3A 0.9900 . ?
C3 H3B 0.9900 . ?
C4 H4C 0.9900 . ?
C4 H4D 0.9900 . ?
C5 H5B 0.9800 . ?
C5 H5C 0.9800 . ?
C5 H5D 0.9800 . ?
C7 C8 1.519(18) . ?
C7 H7B 0.9900 . ?
C7 H7C 0.9900 . ?
C8 H8B 0.9900 . ?
C8 H8C 0.9900 . ?
C9 H9A 0.9800 . ?
C9 H9B 0.9800 . ?
C9 H9C 0.9800 . ?
C11 C12 1.493(18) . ?
C11 H11A 0.9900 . ?
C11 H11B 0.9900 . ?
C12 H12A 0.9900 . ?
C12 H12B 0.9900 . ?
C13 H13A 0.9800 . ?
C13 H13B 0.9800 . ?
C13 H13C 0.9800 . ?
C15 C16 1.504(17) . ?
C15 H15A 0.9900 . ?
C15 H15B 0.9900 . ?
C16 H16A 0.9900 . ?
C16 H16B 0.9900 . ?
C17 H17A 0.9800 . ?
C17 H17B 0.9800 . ?
C17 H17C 0.9800 . ?
C19 C20 1.481(18) . ?
C19 H19A 0.9900 . ?
C19 H19B 0.9900 . ?
C20 H20A 0.9900 . ?
C20 H20B 0.9900 . ?
C22 H22A 0.9800 . ?
C22 H22B 0.9800 . ?
C22 H22C 0.9800 . ?
C24 C26 1.501(18) . ?
C24 H24A 0.9900 . ?
C24 H24B 0.9900 . ?
C26 H26A 0.9900 . ?
C26 H26B 0.9900 . ?

loop_
_geom_hbond_atom_site_label_D
_geom_hbond_atom_site_label_H
_geom_hbond_atom_site_label_A
_geom_hbond_distance_DH
_geom_hbond_distance_HA
_geom_hbond_distance_DA
_geom_hbond_angle_DHA
_geom_hbond_site_symmetry_A
O1 H1B O3 0.84 2.06 2.874(14) 164 1_455
O2 H2A O7 0.84 2.12 2.87(2) 147 .
O2 H2A O7 0.84 2.30 2.82(2) 120 3_665
O3 H3C O8 0.84 2.29 2.99(3) 141 2
O4 H4A Cl1 0.84 2.22 3.057(8) 178 2
O5 H5E O8 0.84 2.05 2.83(2) 153 3_565
O6 H6B O4 0.84 2.08 2.925(12) 179 1_655
N1 H1A O4 0.88 2.07 2.940(13) 171 .
N2 H2B F6 0.88 2.34 3.166(13) 156 .
N3 H3D O6 0.88 1.91 2.781(16) 170 1_455
N5 H5A O2 0.88 2.07 2.934(13) 167 .
N6 H6A Cl1 0.88 2.59 3.410(11) 156 .
N7 H7A O5 0.88 2.19 3.068(17) 172 .
N8 H8A F4 0.88 2.33 3.095(13) 146 2
N9 H9D O1 0.88 2.05 2.907(13) 164 1_655
N10 H10A O7 0.88 2.56 3.34(2) 148 3_665
N11 H11C O3 0.88 2.04 2.903(15) 168 .
N12 H12C Cl1 0.88 2.51 3.320(10) 154 2_655
